data_4504091
loop_
_publ_author_name
'Jacobs, Ayesha'
'Faleni, Nobathembu'
'Nassimbeni, Luigi R.'
'Taljaard, Jana H.'

_publ_section_title
;
 Inclusion by a Xanthenol Host:&#x00A0; Relating Structure to the Kinetics
 of Desolvation and Guest Exchange
;
_journal_issue 6
_journal_name_full 'Crystal Growth &amp; Design'
_journal_page_first 1003
_journal_paper_doi 10.1021/cg060792u
_journal_volume 7
_journal_year 2007
_chemical_formula_moiety 'C20 H16 O3.C2 H4O1'
_chemical_formula_sum 'C22 H20 O4'
_chemical_formula_weight 348.38
_chemical_name_systematic
; 
 9-(4-methoxyphenyl)-9H-xanthen-9-ol dioxane clathrate  
;
_space_group_IT_number 2
_symmetry_cell_setting triclinic
_symmetry_space_group_name_Hall '-P 1'
_symmetry_space_group_name_H-M 'P -1'
_atom_sites_solution_hydrogens geom
_atom_sites_solution_primary direct
_atom_sites_solution_secondary difmap
_audit_creation_method SHELXL-97
_cell_angle_alpha 97.04(3)
_cell_angle_beta 101.33(3)
_cell_angle_gamma 111.15(3)
_cell_formula_units_Z 2
_cell_length_a 8.4075(17)
_cell_length_b 9.0908(18)
_cell_length_c 12.442(3)
_cell_measurement_reflns_used 'All data'
_cell_measurement_temperature 113(2)
_cell_volume 849.9(4)
_computing_cell_refinement 'DENZO-SMN (Otwinowski & Minor, 1997)'
_computing_data_collection 'COLLECT (2000)'
_computing_data_reduction 'DENZO-SMN (Otwinowski & Minor, 1997)'
_computing_molecular_graphics 'X-seed (Barbour, 1999)'
_computing_publication_material 'SHELXL-97 (Sheldrick, 1997)'
_computing_structure_refinement 'SHELXL-97 (Sheldrick, 1997)'
_computing_structure_solution 'SHELXS-97 (Sheldrick, 1990)'
_diffrn_ambient_temperature 113(2)
_diffrn_measured_fraction_theta_full 0.982
_diffrn_measured_fraction_theta_max 0.982
_diffrn_measurement_device_type 'Nonius KappaCCD'
_diffrn_measurement_method '1\% \f scans and \w scans'
_diffrn_radiation_monochromator graphite
_diffrn_radiation_source 'fine-focus sealed tube'
_diffrn_radiation_type MoK\a
_diffrn_radiation_wavelength 0.71073
_diffrn_reflns_av_R_equivalents 0.0254
_diffrn_reflns_av_sigmaI/netI 0.0527
_diffrn_reflns_limit_h_max 10
_diffrn_reflns_limit_h_min -10
_diffrn_reflns_limit_k_max 11
_diffrn_reflns_limit_k_min -11
_diffrn_reflns_limit_l_max 15
_diffrn_reflns_limit_l_min -15
_diffrn_reflns_number 6199
_diffrn_reflns_theta_full 26.37
_diffrn_reflns_theta_max 26.37
_diffrn_reflns_theta_min 2.68
_exptl_absorpt_coefficient_mu 0.093
_exptl_absorpt_correction_type none
_exptl_crystal_colour colourless
_exptl_crystal_density_diffrn 1.361
_exptl_crystal_density_method 'not measured'
_exptl_crystal_description rectangle
_exptl_crystal_F_000 368
_exptl_crystal_size_max 0.41
_exptl_crystal_size_mid 0.32
_exptl_crystal_size_min 0.27
_refine_diff_density_max 0.223
_refine_diff_density_min -0.220
_refine_diff_density_rms 0.047
_refine_ls_extinction_coef N/A
_refine_ls_extinction_method none
_refine_ls_goodness_of_fit_ref 1.030
_refine_ls_hydrogen_treatment mixed
_refine_ls_matrix_type full
_refine_ls_number_parameters 240
_refine_ls_number_reflns 3422
_refine_ls_number_restraints 2
_refine_ls_restrained_S_all 1.030
_refine_ls_R_factor_all 0.0682
_refine_ls_R_factor_gt 0.0396
_refine_ls_shift/su_max 0.000
_refine_ls_shift/su_mean 0.000
_refine_ls_structure_factor_coef Fsqd
_refine_ls_weighting_details 'calc w=1/[\s^2^(Fo^2^)+(0.0408P)^2^+0.1420P] where P=(Fo^2^+2Fc^2^)/3'
_refine_ls_weighting_scheme calc
_refine_ls_wR_factor_gt 0.0854
_refine_ls_wR_factor_ref 0.0943
_reflns_number_gt 2419
_reflns_number_total 3422
_reflns_threshold_expression >2sigma(I)
_cod_data_source_file cg060792usi20070228_060148.cif
_cod_data_source_block c:\ctech_~1\crysta~1\a1diox~1\a1diox
_cod_depositor_comments
;
The following automatic conversions were performed:

'_symmetry_cell_setting' value 'Triclinic' changed to 'triclinic'
according to /home/saulius/struct/CIF-dictionaries/cif_core.dic
dictionary named 'cif_core.dic' version 2.4.1 from 2010-06-29.

Automatic conversion script
Id: cif_fix_values 1715 2011-07-08 13:25:40Z adriana 
;
_cod_original_sg_symbol_H-M P-1
_cod_database_code 4504091

loop_
_symmetry_equiv_pos_as_xyz
'x, y, z'
'-x, -y, -z'

loop_
_atom_site_label
_atom_site_type_symbol
_atom_site_fract_x
_atom_site_fract_y
_atom_site_fract_z
_atom_site_U_iso_or_equiv
_atom_site_adp_type
_atom_site_occupancy
_atom_site_symmetry_multiplicity
_atom_site_calc_flag
_atom_site_refinement_flags
O1 O 0.04953(12) 0.49820(11) 0.37910(8) 0.0156(2) Uani 1 1 d .
C1 C -0.06111(18) 0.20873(17) 0.37069(11) 0.0131(3) Uani 1 1 d .
H1 H -0.203(2) 0.3081(12) 0.5157(11) 0.060(6) Uiso 1 1 d D
O2 O -0.28466(12) 0.20650(11) 0.46622(8) 0.0156(2) Uani 1 1 d D
C2 C -0.01689(19) 0.07639(18) 0.38097(12) 0.0169(3) Uani 1 1 d .
H2 H -0.1085 -0.0276 0.3686 0.020 Uiso 1 1 calc R
O3 O -0.77037(13) -0.40351(12) 0.09403(8) 0.0215(3) Uani 1 1 d .
C3 C 0.15716(19) 0.09288(18) 0.40876(12) 0.0183(3) Uani 1 1 d .
H3 H 0.1841 0.0010 0.4155 0.022 Uiso 1 1 calc R
C4 C 0.29229(19) 0.24402(18) 0.42675(12) 0.0186(3) Uani 1 1 d .
H4 H 0.4120 0.2560 0.4473 0.022 Uiso 1 1 calc R
C5 C 0.25288(19) 0.37691(18) 0.41479(12) 0.0172(3) Uani 1 1 d .
H5 H 0.3448 0.4802 0.4252 0.021 Uiso 1 1 calc R
C6 C 0.07725(18) 0.35790(16) 0.38737(11) 0.0127(3) Uani 1 1 d .
C7 C -0.26662(18) 0.34041(17) 0.31111(12) 0.0138(3) Uani 1 1 d .
C8 C -0.43064(19) 0.34065(17) 0.26087(12) 0.0170(3) Uani 1 1 d .
H8 H -0.5332 0.2434 0.2443 0.020 Uiso 1 1 calc R
C9 C -0.4475(2) 0.47823(18) 0.23468(12) 0.0192(4) Uani 1 1 d .
H9 H -0.5606 0.4756 0.2014 0.023 Uiso 1 1 calc R
C10 C -0.2980(2) 0.62113(18) 0.25715(12) 0.0201(4) Uani 1 1 d .
H10 H -0.3091 0.7167 0.2403 0.024 Uiso 1 1 calc R
C11 C -0.1339(2) 0.62375(18) 0.30377(12) 0.0175(3) Uani 1 1 d .
H11 H -0.0312 0.7202 0.3177 0.021 Uiso 1 1 calc R
C12 C -0.12017(18) 0.48419(17) 0.33025(11) 0.0133(3) Uani 1 1 d .
C13 C -0.24964(18) 0.19731(17) 0.35622(11) 0.0134(3) Uani 1 1 d .
C14 C -0.38693(18) 0.03584(17) 0.28465(12) 0.0132(3) Uani 1 1 d .
C15 C -0.50796(18) -0.07171(17) 0.32892(12) 0.0149(3) Uani 1 1 d .
H15 H -0.5045 -0.0455 0.4059 0.018 Uiso 1 1 calc R
C16 C -0.63305(18) -0.21598(18) 0.26284(12) 0.0157(3) Uani 1 1 d .
H16 H -0.7143 -0.2881 0.2948 0.019 Uiso 1 1 calc R
C17 C -0.64130(18) -0.25668(16) 0.15047(12) 0.0147(3) Uani 1 1 d .
C18 C -0.52091(19) -0.15166(18) 0.10373(12) 0.0166(3) Uani 1 1 d .
H18 H -0.5249 -0.1786 0.0268 0.020 Uiso 1 1 calc R
C19 C -0.39430(19) -0.00615(17) 0.17173(12) 0.0157(3) Uani 1 1 d .
H19 H -0.3117 0.0655 0.1403 0.019 Uiso 1 1 calc R
C20 C -0.7845(2) -0.4525(2) -0.02209(14) 0.0347(5) Uani 1 1 d .
H20A H -0.8107 -0.3750 -0.0631 0.052 Uiso 1 1 calc R
H20B H -0.8797 -0.5598 -0.0519 0.052 Uiso 1 1 calc R
H20C H -0.6727 -0.4564 -0.0310 0.052 Uiso 1 1 calc R
O1G O 0.06260(15) 0.87507(14) -0.01018(9) 0.0329(3) Uani 1 1 d .
C1G C -0.0897(2) 0.8686(2) -0.08914(14) 0.0295(4) Uani 1 1 d .
H1GA H -0.1972 0.8095 -0.0658 0.035 Uiso 1 1 calc R
H1GB H -0.0990 0.8091 -0.1638 0.035 Uiso 1 1 calc R
C2G C 0.0789(2) 0.9653(2) 0.09691(14) 0.0315(4) Uani 1 1 d .
H2GA H 0.1865 0.9727 0.1510 0.038 Uiso 1 1 calc R
H2GB H -0.0243 0.9086 0.1249 0.038 Uiso 1 1 calc R

loop_
_atom_site_aniso_label
_atom_site_aniso_U_11
_atom_site_aniso_U_22
_atom_site_aniso_U_33
_atom_site_aniso_U_23
_atom_site_aniso_U_13
_atom_site_aniso_U_12
O1 0.0112(5) 0.0115(5) 0.0220(5) 0.0027(4) 0.0019(4) 0.0035(4)
C1 0.0128(7) 0.0137(7) 0.0114(7) 0.0011(6) 0.0029(6) 0.0043(6)
O2 0.0162(5) 0.0148(5) 0.0134(5) 0.0014(4) 0.0050(4) 0.0033(4)
C2 0.0146(8) 0.0141(8) 0.0199(8) 0.0033(6) 0.0028(6) 0.0043(6)
O3 0.0188(6) 0.0169(6) 0.0195(6) -0.0029(4) 0.0008(5) 0.0009(5)
C3 0.0185(8) 0.0177(8) 0.0221(8) 0.0046(6) 0.0042(7) 0.0114(7)
C4 0.0121(7) 0.0234(9) 0.0198(8) 0.0031(7) 0.0029(6) 0.0074(7)
C5 0.0137(8) 0.0165(8) 0.0193(8) 0.0034(6) 0.0041(6) 0.0036(6)
C6 0.0159(8) 0.0114(7) 0.0118(7) 0.0025(6) 0.0037(6) 0.0065(6)
C7 0.0151(7) 0.0126(7) 0.0147(7) 0.0021(6) 0.0049(6) 0.0062(6)
C8 0.0145(8) 0.0134(8) 0.0208(8) 0.0021(6) 0.0040(6) 0.0038(6)
C9 0.0155(8) 0.0189(8) 0.0231(8) 0.0043(7) 0.0015(7) 0.0085(7)
C10 0.0240(9) 0.0152(8) 0.0232(8) 0.0040(6) 0.0048(7) 0.0108(7)
C11 0.0174(8) 0.0119(7) 0.0208(8) 0.0032(6) 0.0047(7) 0.0033(6)
C12 0.0128(7) 0.0154(8) 0.0119(7) 0.0021(6) 0.0029(6) 0.0061(6)
C13 0.0133(7) 0.0155(8) 0.0120(7) 0.0028(6) 0.0047(6) 0.0058(6)
C14 0.0116(7) 0.0121(7) 0.0162(7) 0.0029(6) 0.0014(6) 0.0061(6)
C15 0.0149(8) 0.0160(8) 0.0150(7) 0.0033(6) 0.0033(6) 0.0077(6)
C16 0.0128(7) 0.0158(8) 0.0198(8) 0.0063(6) 0.0067(6) 0.0052(6)
C17 0.0114(7) 0.0104(7) 0.0192(8) -0.0004(6) -0.0014(6) 0.0047(6)
C18 0.0187(8) 0.0192(8) 0.0123(7) 0.0017(6) 0.0026(6) 0.0092(7)
C19 0.0144(8) 0.0155(8) 0.0181(8) 0.0068(6) 0.0049(6) 0.0056(6)
C20 0.0324(10) 0.0313(10) 0.0229(9) -0.0099(8) 0.0047(8) -0.0009(8)
O1G 0.0363(7) 0.0354(7) 0.0281(6) -0.0010(5) -0.0010(6) 0.0227(6)
C1G 0.0279(9) 0.0301(10) 0.0239(9) -0.0025(7) -0.0035(8) 0.0118(8)
C2G 0.0355(10) 0.0355(10) 0.0221(9) 0.0019(8) -0.0009(8) 0.0181(9)

loop_
_atom_type_symbol
_atom_type_description
_atom_type_scat_dispersion_real
_atom_type_scat_dispersion_imag
_atom_type_scat_source
C C 0.0033 0.0016 'International Tables Vol C Tables 4.2.6.8 and 6.1.1.4'
H H 0.0000 0.0000 'International Tables Vol C Tables 4.2.6.8 and 6.1.1.4'
O O 0.0106 0.0060 'International Tables Vol C Tables 4.2.6.8 and 6.1.1.4'

loop_
_geom_angle_atom_site_label_1
_geom_angle_atom_site_label_2
_geom_angle_atom_site_label_3
_geom_angle
_geom_angle_site_symmetry_1
_geom_angle_site_symmetry_3
C6 O1 C12 118.32(11) . .
C6 C1 C2 117.15(13) . .
C6 C1 C13 120.18(13) . .
C2 C1 C13 122.26(13) . .
C13 O2 H1 110.0(10) . .
C3 C2 C1 121.57(14) . .
C3 C2 H2 119.2 . .
C1 C2 H2 119.2 . .
C17 O3 C20 117.64(13) . .
C2 C3 C4 119.83(15) . .
C2 C3 H3 120.1 . .
C4 C3 H3 120.1 . .
C5 C4 C3 120.03(14) . .
C5 C4 H4 120.0 . .
C3 C4 H4 120.0 . .
C4 C5 C6 119.22(14) . .
C4 C5 H5 120.4 . .
C6 C5 H5 120.4 . .
O1 C6 C5 115.46(12) . .
O1 C6 C1 122.36(12) . .
C5 C6 C1 122.18(14) . .
C12 C7 C8 116.90(14) . .
C12 C7 C13 120.62(13) . .
C8 C7 C13 122.06(13) . .
C9 C8 C7 121.74(14) . .
C9 C8 H8 119.1 . .
C7 C8 H8 119.1 . .
C8 C9 C10 119.73(14) . .
C8 C9 H9 120.1 . .
C10 C9 H9 120.1 . .
C11 C10 C9 119.92(15) . .
C11 C10 H10 120.0 . .
C9 C10 H10 120.0 . .
C10 C11 C12 119.37(14) . .
C10 C11 H11 120.3 . .
C12 C11 H11 120.3 . .
C11 C12 C7 122.30(13) . .
C11 C12 O1 115.65(12) . .
C7 C12 O1 122.04(13) . .
O2 C13 C7 107.96(11) . .
O2 C13 C1 107.97(11) . .
C7 C13 C1 109.50(12) . .
O2 C13 C14 105.90(11) . .
C7 C13 C14 112.55(12) . .
C1 C13 C14 112.69(12) . .
C15 C14 C19 118.28(13) . .
C15 C14 C13 121.62(13) . .
C19 C14 C13 120.10(13) . .
C16 C15 C14 120.98(14) . .
C16 C15 H15 119.5 . .
C14 C15 H15 119.5 . .
C15 C16 C17 120.65(14) . .
C15 C16 H16 119.7 . .
C17 C16 H16 119.7 . .
O3 C17 C16 115.12(13) . .
O3 C17 C18 125.16(13) . .
C16 C17 C18 119.72(13) . .
C17 C18 C19 119.07(13) . .
C17 C18 H18 120.5 . .
C19 C18 H18 120.5 . .
C14 C19 C18 121.30(14) . .
C14 C19 H19 119.3 . .
C18 C19 H19 119.3 . .
O3 C20 H20A 109.5 . .
O3 C20 H20B 109.5 . .
H20A C20 H20B 109.5 . .
O3 C20 H20C 109.5 . .
H20A C20 H20C 109.5 . .
H20B C20 H20C 109.5 . .
C1G O1G C2G 109.45(13) . .
O1G C1G C2G 110.91(14) . 2_575
O1G C1G H1GA 109.5 . .
C2G C1G H1GA 109.5 2_575 .
O1G C1G H1GB 109.5 . .
C2G C1G H1GB 109.5 2_575 .
H1GA C1G H1GB 108.0 . .
O1G C2G C1G 110.86(14) . 2_575
O1G C2G H2GA 109.5 . .
C1G C2G H2GA 109.5 2_575 .
O1G C2G H2GB 109.5 . .
C1G C2G H2GB 109.5 2_575 .
H2GA C2G H2GB 108.1 . .

loop_
_geom_bond_atom_site_label_1
_geom_bond_atom_site_label_2
_geom_bond_distance
_geom_bond_site_symmetry_2
O1 C6 1.3889(17) .
O1 C12 1.3893(17) .
C1 C6 1.390(2) .
C1 C2 1.394(2) .
C1 C13 1.523(2) .
O2 C13 1.4542(17) .
O2 H1 0.9704(11) .
C2 C3 1.383(2) .
C2 H2 0.9500 .
O3 C17 1.3703(18) .
O3 C20 1.4271(19) .
C3 C4 1.388(2) .
C3 H3 0.9500 .
C4 C5 1.380(2) .
C4 H4 0.9500 .
C5 C6 1.389(2) .
C5 H5 0.9500 .
C7 C12 1.389(2) .
C7 C8 1.399(2) .
C7 C13 1.520(2) .
C8 C9 1.378(2) .
C8 H8 0.9500 .
C9 C10 1.393(2) .
C9 H9 0.9500 .
C10 C11 1.378(2) .
C10 H10 0.9500 .
C11 C12 1.387(2) .
C11 H11 0.9500 .
C13 C14 1.527(2) .
C14 C15 1.389(2) .
C14 C19 1.393(2) .
C15 C16 1.379(2) .
C15 H15 0.9500 .
C16 C17 1.383(2) .
C16 H16 0.9500 .
C17 C18 1.394(2) .
C18 C19 1.398(2) .
C18 H18 0.9500 .
C19 H19 0.9500 .
C20 H20A 0.9800 .
C20 H20B 0.9800 .
C20 H20C 0.9800 .
O1G C1G 1.4302(19) .
O1G C2G 1.430(2) .
C1G C2G 1.497(2) 2_575
C1G H1GA 0.9900 .
C1G H1GB 0.9900 .
C2G C1G 1.497(2) 2_575
C2G H2GA 0.9900 .
C2G H2GB 0.9900 .

loop_
_geom_torsion_atom_site_label_1
_geom_torsion_atom_site_label_2
_geom_torsion_atom_site_label_3
_geom_torsion_atom_site_label_4
_geom_torsion
_geom_torsion_site_symmetry_4
C6 C1 C2 C3 1.3(2) .
C13 C1 C2 C3 -171.34(13) .
C1 C2 C3 C4 -0.2(2) .
C2 C3 C4 C5 -1.2(2) .
C3 C4 C5 C6 1.6(2) .
C12 O1 C6 C5 167.10(12) .
C12 O1 C6 C1 -13.63(19) .
C4 C5 C6 O1 178.81(12) .
C4 C5 C6 C1 -0.5(2) .
C2 C1 C6 O1 179.85(12) .
C13 C1 C6 O1 -7.4(2) .
C2 C1 C6 C5 -0.9(2) .
C13 C1 C6 C5 171.82(13) .
C12 C7 C8 C9 -2.0(2) .
C13 C7 C8 C9 170.58(14) .
C7 C8 C9 C10 0.8(2) .
C8 C9 C10 C11 1.0(2) .
C9 C10 C11 C12 -1.5(2) .
C10 C11 C12 C7 0.2(2) .
C10 C11 C12 O1 -178.68(13) .
C8 C7 C12 C11 1.5(2) .
C13 C7 C12 C11 -171.19(13) .
C8 C7 C12 O1 -179.67(12) .
C13 C7 C12 O1 7.6(2) .
C6 O1 C12 C11 -167.57(12) .
C6 O1 C12 C7 13.54(19) .
C12 C7 C13 O2 91.65(15) .
C8 C7 C13 O2 -80.67(16) .
C12 C7 C13 C1 -25.66(18) .
C8 C7 C13 C1 162.02(13) .
C12 C7 C13 C14 -151.83(13) .
C8 C7 C13 C14 35.85(19) .
C6 C1 C13 O2 -91.82(15) .
C2 C1 C13 O2 80.55(16) .
C6 C1 C13 C7 25.48(17) .
C2 C1 C13 C7 -162.15(13) .
C6 C1 C13 C14 151.57(13) .
C2 C1 C13 C14 -36.05(18) .
O2 C13 C14 C15 -2.50(18) .
C7 C13 C14 C15 -120.24(15) .
C1 C13 C14 C15 115.33(15) .
O2 C13 C14 C19 176.83(12) .
C7 C13 C14 C19 59.09(18) .
C1 C13 C14 C19 -65.34(17) .
C19 C14 C15 C16 -0.4(2) .
C13 C14 C15 C16 178.95(13) .
C14 C15 C16 C17 -0.3(2) .
C20 O3 C17 C16 -179.59(14) .
C20 O3 C17 C18 -0.7(2) .
C15 C16 C17 O3 179.56(13) .
C15 C16 C17 C18 0.6(2) .
O3 C17 C18 C19 -179.16(14) .
C16 C17 C18 C19 -0.4(2) .
C15 C14 C19 C18 0.7(2) .
C13 C14 C19 C18 -178.67(13) .
C17 C18 C19 C14 -0.3(2) .
C2G O1G C1G C2G 57.4(2) 2_575
C1G O1G C2G C1G -57.3(2) 2_575
